data_2003910
loop_
_publ_author_name
'Angermaier, K.'
'Schmidbaur, H.'

_publ_section_title
;
 \m~3~-Oxo-tris[(triisopropylphosphine)gold(I)] Tetrafluoroborate
;
_journal_issue 9
_journal_name_full 'Acta Crystallographica Section C'
_journal_page_first 1793
_journal_page_last 1795
_journal_paper_doi 10.1107/S0108270195003787
_journal_volume 51
_journal_year 1995
_chemical_formula_moiety 'C27 H63 Au3 O P3 , B F4'
_chemical_formula_sum 'C27 H63 Au3 B F4 O P3'
_chemical_formula_weight 1174.42
_space_group_IT_number 148
_symmetry_cell_setting trigonal
_symmetry_space_group_name_Hall '-R 3'
_symmetry_space_group_name_H-M 'R -3 :H'
_atom_type_scat_source IntTabIV
_cell_angle_alpha 90
_cell_angle_beta 90
_cell_angle_gamma 120
_cell_formula_units_Z 6
_cell_length_a 13.622(1)
_cell_length_b 13.622(1)
_cell_length_c 36.470(2)
_cell_measurement_reflns_used 25
_cell_measurement_temperature 211
_cell_measurement_theta_max 20
_cell_measurement_theta_min 17
_cell_volume 5860.7(7)
_computing_cell_refinement
;
Enraf Nonius, CAD4 Software, 1989
;
_computing_data_collection
;
Enraf Nonius, CAD4 Software, 1989
;
_computing_data_reduction
;
Enraf Nonius CAD4 SDP System, 1978
;
_computing_molecular_graphics
;
SHELXTL-PLUS/PC, 1989
;
_computing_publication_material
;
Microsoft Word 5.1
;
_computing_structure_refinement
;
SHELXTL-PLUS/PC, 1989
;
_computing_structure_solution
;
SHELXTL-PLUS/PC, 1989
;
_diffrn_measurement_device 'Enraf-Nonius CAD-4'
_diffrn_measurement_method \q/2\q
_diffrn_radiation_type MoK\a
_diffrn_radiation_wavelength 0.71073
_diffrn_reflns_av_R_equivalents 0.0475
_diffrn_reflns_limit_h_max 17
_diffrn_reflns_limit_h_min 0
_diffrn_reflns_limit_k_max 0
_diffrn_reflns_limit_k_min -17
_diffrn_reflns_limit_l_max 0
_diffrn_reflns_limit_l_min -46
_diffrn_reflns_number 6040
_diffrn_reflns_theta_max 27
_diffrn_standards_decay_% -5.3
_diffrn_standards_interval_time 60
_diffrn_standards_number 3
_exptl_absorpt_coefficient_mu 11.4
_exptl_absorpt_correction_T_max 0.9987
_exptl_absorpt_correction_T_min 0.4965
_exptl_absorpt_correction_type 'empirical via \y scans'
_exptl_crystal_colour colourless
_exptl_crystal_density_diffrn 2.00
_exptl_crystal_description prism
_exptl_crystal_size_max 0.30
_exptl_crystal_size_mid 0.30
_exptl_crystal_size_min 0.25
_refine_diff_density_max 3.66
_refine_diff_density_min -1.36
_refine_ls_extinction_method none
_refine_ls_goodness_of_fit_obs 0.89
_refine_ls_hydrogen_treatment noref
_refine_ls_number_parameters 111
_refine_ls_number_reflns 2385
_refine_ls_R_factor_obs 0.0309
_refine_ls_shift/esd_max 0.000
_refine_ls_structure_factor_coef F
_refine_ls_weighting_details 'w = 1/[\s^2^(F~o~) + 0.001330F~o~^2^]'
_refine_ls_weighting_scheme calc
_refine_ls_wR_factor_obs 0.0344
_reflns_number_observed 2385
_reflns_number_total 2762
_reflns_observed_criterion F>4\s(F)
_cod_data_source_file jz1042.cif
_cod_data_source_block jz1042a
_cod_depositor_comments
;
The following automatic conversions were performed:

'_refine_ls_weighting_scheme' value '1/[\s^2^(F~o~) +
0.001330F~o~^2^]' was changed to 'calc'. New tag
'_refine_ls_weighting_details' was created. The value of the new tag
was set to 'w = 1/[\s^2^(F~o~) + 0.001330F~o~^2^]'.

Automatic conversion script
Id: cif_fix_values 3143 2015-03-26 13:38:13Z robertas 
;
_cod_original_cell_volume 5860.9(4)
_cod_original_sg_symbol_H-M 'R -3'
_cod_database_code 2003910

loop_
_symmetry_equiv_pos_as_xyz
x,y,z
y,y-x,-z
x-y,x,-z
-x,-y,-z
-y,-y+x,z
-x+y,-x,z
2/3+x,1/3+y,1/3+z
2/3+y,1/3+y-x,1/3-z
2/3+x-y,1/3+x,1/3-z
2/3-x,1/3-y,1/3-z
2/3-y,1/3-y+x,1/3+z
2/3-x+y,1/3-x,1/3+z
1/3+x,2/3+y,2/3+z
1/3+y,2/3+y-x,2/3-z
1/3+x-y,2/3+x,2/3-z
1/3-x,2/3-y,2/3-z
1/3-y,2/3-y+x,2/3+z
1/3-x+y,2/3-x,2/3+z

loop_
_atom_site_label
_atom_site_fract_x
_atom_site_fract_y
_atom_site_fract_z
_atom_site_U_iso_or_equiv
Au 0.67585(2) 0.47304(2) 0.11612(1) 0.023(1)
P 0.6863(2) 0.6305(1) 0.09401(5) 0.029(1)
O 0.6667 0.3333 0.1395(2) 0.026(1)
C11 0.7666(7) 0.7478(6) 0.1268(2) 0.041(1)
C12 0.7057(9) 0.7188(8) 0.1635(3) 0.057(1)
C13 0.797(1) 0.8667(7) 0.1129(3) 0.071(1)
C21 0.5443(7) 0.6154(7) 0.0889(3) 0.050(1)
C22 0.4547(9) 0.4967(9) 0.0776(3) 0.075(1)
C23 0.541(1) 0.702(1) 0.0628(5) 0.110(1)
C31 0.7627(9) 0.6746(8) 0.0505(2) 0.056(1)
C32 0.883(1) 0.702(1) 0.0552(4) 0.084(1)
C33 0.705(1) 0.586(1) 0.0217(3) 0.096(1)
B 0 0 0 0.060
F1 0 0 0.0383(7) 0.093
F2 0.047(1) 0.111(1) 0.0154(4) 0.098
H11 0.84188 0.75448 0.12977 0.08
H21 0.52552 0.62853 0.11335 0.08
H31 0.76464 0.74321 0.04280 0.08
H121 0.69336 0.64600 0.17159 0.08
H122 0.63737 0.71860 0.16123 0.08
H123 0.75457 0.77524 0.18147 0.08
H131 0.83316 0.88019 0.08912 0.08
H132 0.84262 0.92315 0.12954 0.08
H133 0.72541 0.86651 0.10930 0.08
H221 0.45371 0.44157 0.09390 0.08
H222 0.46752 0.48183 0.05301 0.08
H223 0.37966 0.49075 0.07852 0.08
H231 0.59871 0.77832 0.06978 0.08
H232 0.46847 0.69786 0.06349 0.08
H233 0.55632 0.68894 0.03799 0.08
H321 0.91658 0.75540 0.07424 0.08
H322 0.92126 0.72541 0.03302 0.08
H323 0.87860 0.63034 0.06300 0.08
H331 0.63470 0.57098 0.01734 0.08
H332 0.71068 0.51977 0.02886 0.08
H333 0.75335 0.61484 -0.00112 0.08

loop_
_geom_angle_atom_site_label_1
_geom_angle_atom_site_label_2
_geom_angle_atom_site_label_3
_geom_angle
_geom_angle_publ_flag
Au Au' Au" 60.0 yes
O Au P 176.4(2) yes
O Au Au' 38.20(10) yes
Au O Au' 103.7(2) yes
P Au Au' 143.90(10) yes
P C11 C12 109.6(8) yes
P C11 C13 115.2(6) yes
C12 C11 C13 112.7(9) yes
P C21 C22 112.7(7) yes
P C21 C23 114.1(7) yes
C22 C21 C23 109.5(9) yes
P C31 C32 110.7(7) yes
P C31 C33 111.0(10) yes
C32 C31 C33 110.5(9) yes
H11 C11 P 106.7(7) no
H11 C11 C12 109.6(7) no
H11 C11 C13 102.6(9) no
H121 C12 C11 109.1(9) no
H122 C12 C11 109.7(8) no
H122 C12 H121 111.0(10) no
H123 C12 C11 109.0(10) no
H123 C12 H121 107.7(9) no
H123 C12 H122 111.0(10) no
H131 C13 C11 110.0(10) no
H132 C13 C11 112.0(10) no
H132 C13 H131 111(2) no
H133 C13 C11 107.0(10) no
H133 C13 H131 107.0(10) no
H133 C13 H132 110.0(10) no
H21 C21 P 104.1(6) no
H21 C21 C22 107.5(9) no
H21 C21 C23 109.0(10) no
H221 C22 C21 111.0(10) no
H222 C22 C21 110.0(10) no
H222 C22 H221 111.0(10) no
H223 C22 C21 109.0(10) no
H223 C22 H221 108.0(10) no
H223 C22 H222 108.0(10) no
H231 C23 C21 110.0(10) no
H232 C23 C21 112.0(10) no
H232 C23 H231 108.0(10) no
H233 C23 C21 111.0(10) no
H233 C23 H231 108(2) no
H233 C23 H232 109(2) no
H31 C31 P 107.8(6) no
H31 C31 C32 107.0(10) no
H31 C31 C33 109.2(9) no
H321 C32 C31 109.0(10) no
H322 C32 C31 110.0(10) no
H322 C32 H321 113(2) no
H323 C32 C31 106.0(10) no
H323 C32 H321 108.0(10) no
H323 C32 H322 110.0(10) no
H331 C33 C31 113.0(10) no
H332 C33 C31 108.0(10) no
H332 C33 H331 114(2) no
H333 C33 C31 107(2) no
H333 C33 H331 111.0(10) no
H333 C33 H332 104.0(10) no

loop_
_geom_bond_atom_site_label_1
_geom_bond_atom_site_label_2
_geom_bond_distance
_geom_bond_publ_flag
Au P 2.228(2) yes
Au O 2.030(3) yes
Au Au' 3.1980(10) yes
P C11 1.850(10) yes
P C21 1.850(7) yes
P C31 1.830(10) yes
C11 C12 1.520(10) yes
C11 C13 1.54(2) yes
C21 C22 1.52(2) yes
C21 C23 1.53(2) yes
C31 C32 1.490(10) yes
C31 C33 1.49(2) yes
C11 H11 0.989(7) no
C12 H121 0.970(10) no
C12 H122 0.933(9) no
C12 H123 0.970(10) no
C13 H131 0.970(10) no
C13 H132 0.930(10) no
C13 H133 0.980(10) no
C21 H21 0.970(9) no
C22 H221 0.950(10) no
C22 H222 0.950(10) no
C22 H223 0.985(9) no
C23 H231 0.98(2) no
C23 H232 0.960(10) no
C23 H233 0.96(2) no
C31 H31 0.960(10) no
C32 H321 0.940(10) no
C32 H322 0.930(10) no
C32 H323 0.990(10) no
C33 H331 0.890(10) no
C33 H332 0.98(2) no
C33 H333 1.010(10) no
